data_4500623
loop_
_publ_author_name
'Kennedy, Alan R.'
'Morrison, Catriona A.'
'Briggs, Naomi E. B.'
'Arbuckle, William'

_publ_section_title
;
 Density and Stability Differences Between Enantiopure and Racemic Salts:
 Construction and Structural Analysis of a Systematic Series of
 Crystalline Salt Forms of Methylephedrine
;
_journal_issue 5
_journal_name_full 'Crystal Growth &amp; Design'
_journal_page_first 1821
_journal_paper_doi 10.1021/cg200030s
_journal_volume 11
_journal_year 2011
_chemical_formula_sum 'C12 H20 N O4 S'
_chemical_formula_weight 274.35
_chemical_name_systematic
;
 ?
;
_space_group_IT_number 14
_symmetry_cell_setting monoclinic
_symmetry_space_group_name_Hall '-P 2ybc'
_symmetry_space_group_name_H-M 'P 1 21/c 1'
_atom_sites_solution_hydrogens geom
_atom_sites_solution_primary direct
_atom_sites_solution_secondary difmap
_audit_creation_method SHELXL-97
_cell_angle_alpha 90.00
_cell_angle_beta 102.924(8)
_cell_angle_gamma 90.00
_cell_formula_units_Z 4
_cell_length_a 5.9393(5)
_cell_length_b 33.056(2)
_cell_length_c 7.3071(6)
_cell_measurement_reflns_used 4229
_cell_measurement_temperature 123(2)
_cell_measurement_theta_max 74.3179
_cell_measurement_theta_min 4.0043
_cell_volume 1398.26(19)
_computing_structure_refinement 'SHELXL-97 (Sheldrick, 1997)'
_diffrn_ambient_temperature 123(2)
_diffrn_measured_fraction_theta_full 0.998
_diffrn_measured_fraction_theta_max 0.998
_diffrn_measurement_device_type 'Oxford Diffraction Gemini S'
_diffrn_measurement_method 'omega scans'
_diffrn_radiation_monochromator graphite
_diffrn_radiation_source 'fine-focus sealed tube'
_diffrn_radiation_type CuK\a
_diffrn_radiation_wavelength 1.54180
_diffrn_reflns_av_R_equivalents 0.1267
_diffrn_reflns_av_sigmaI/netI 0.0642
_diffrn_reflns_limit_h_max 7
_diffrn_reflns_limit_h_min -6
_diffrn_reflns_limit_k_max 39
_diffrn_reflns_limit_k_min -39
_diffrn_reflns_limit_l_max 8
_diffrn_reflns_limit_l_min -8
_diffrn_reflns_number 11903
_diffrn_reflns_theta_full 65.99
_diffrn_reflns_theta_max 65.99
_diffrn_reflns_theta_min 5.35
_exptl_absorpt_coefficient_mu 2.131
_exptl_absorpt_correction_T_max 1.00000
_exptl_absorpt_correction_T_min 0.80440
_exptl_absorpt_correction_type multi-scan
_exptl_absorpt_process_details
;
CrysAlis RED, Oxford Diffraction Ltd.,
Version 1.171.32.29 (release 10-06-2008 CrysAlis171 .NET)
(compiled Jun 10 2008,16:49:55)
Empirical absorption correction using spherical harmonics,
 implemented in SCALE3 ABSPACK scaling algorithm.
;
_exptl_crystal_colour colourless
_exptl_crystal_density_diffrn 1.303
_exptl_crystal_density_method 'not measured'
_exptl_crystal_description 'plate fragment'
_exptl_crystal_F_000 588
_exptl_crystal_size_max 0.18
_exptl_crystal_size_mid 0.15
_exptl_crystal_size_min 0.06
_refine_diff_density_max 0.701
_refine_diff_density_min -0.534
_refine_diff_density_rms 0.135
_refine_ls_extinction_method none
_refine_ls_goodness_of_fit_ref 1.065
_refine_ls_hydrogen_treatment mixed
_refine_ls_matrix_type full
_refine_ls_number_parameters 174
_refine_ls_number_reflns 2420
_refine_ls_number_restraints 0
_refine_ls_restrained_S_all 1.065
_refine_ls_R_factor_all 0.0807
_refine_ls_R_factor_gt 0.0663
_refine_ls_shift/su_max 0.000
_refine_ls_shift/su_mean 0.000
_refine_ls_structure_factor_coef Fsqd
_refine_ls_weighting_details 'calc w=1/[\s^2^(Fo^2^)+(0.1201P)^2^+0.0000P] where P=(Fo^2^+2Fc^2^)/3'
_refine_ls_weighting_scheme calc
_refine_ls_wR_factor_gt 0.1701
_refine_ls_wR_factor_ref 0.1771
_reflns_number_gt 1909
_reflns_number_total 2420
_reflns_threshold_expression I>2/s(I)
_cod_data_source_file cg200030s_si_001.cif
_cod_data_source_block rmepdeds
_cod_depositor_comments
;
The following automatic conversions were performed:

'_symmetry_cell_setting' value 'Monoclinic' changed to 'monoclinic'
according to /home/saulius/struct/CIF-dictionaries/cif_core.dic
dictionary named 'cif_core.dic' version 2.4.1 from 2010-06-29.

Automatic conversion script
Id: cif_fix_values 1715 2011-07-08 13:25:40Z adriana 
;
_cod_original_sg_symbol_H-M P21/c
_cod_database_code 4500623

loop_
_symmetry_equiv_pos_as_xyz
'x, y, z'
'-x, y+1/2, -z+1/2'
'-x, -y, -z'
'x, -y-1/2, z-1/2'

loop_
_atom_site_label
_atom_site_type_symbol
_atom_site_fract_x
_atom_site_fract_y
_atom_site_fract_z
_atom_site_U_iso_or_equiv
_atom_site_adp_type
_atom_site_occupancy
_atom_site_symmetry_multiplicity
_atom_site_calc_flag
_atom_site_refinement_flags
S1 S 0.87082(13) 0.05163(2) 0.13184(10) 0.0133(3) Uani 1 1 d .
O1 O 0.7888(4) 0.12321(7) 0.4926(3) 0.0194(6) Uani 1 1 d .
O2 O 0.6482(4) 0.03534(7) 0.1428(3) 0.0211(6) Uani 1 1 d .
O3 O 0.9954(4) 0.06977(8) 0.3071(3) 0.0242(6) Uani 1 1 d .
O4 O 0.8607(4) 0.07881(7) -0.0267(3) 0.0184(6) Uani 1 1 d .
N1 N 0.4665(5) 0.08709(8) 0.6928(4) 0.0149(6) Uani 1 1 d .
C1 C 0.4773(6) 0.16147(10) 0.2875(4) 0.0153(7) Uani 1 1 d .
C2 C 0.6348(6) 0.19160(10) 0.2692(5) 0.0202(8) Uani 1 1 d .
H2 H 0.7902 0.1896 0.3382 0.024 Uiso 1 1 calc R
C3 C 0.5675(7) 0.22439(11) 0.1514(5) 0.0266(9) Uani 1 1 d .
H3 H 0.6772 0.2445 0.1387 0.032 Uiso 1 1 calc R
C4 C 0.3413(7) 0.22790(10) 0.0526(5) 0.0238(8) Uani 1 1 d .
H4 H 0.2949 0.2506 -0.0266 0.029 Uiso 1 1 calc R
C5 C 0.1823(6) 0.19827(11) 0.0692(5) 0.0229(8) Uani 1 1 d .
H5 H 0.0266 0.2006 0.0013 0.027 Uiso 1 1 calc R
C6 C 0.2506(6) 0.16521(10) 0.1851(5) 0.0195(8) Uani 1 1 d .
H6 H 0.1411 0.1448 0.1948 0.023 Uiso 1 1 calc R
C7 C 0.5482(5) 0.12499(9) 0.4142(4) 0.0144(7) Uani 1 1 d .
H7 H 0.5014 0.0999 0.3391 0.017 Uiso 1 1 calc R
C8 C 0.4259(6) 0.12576(9) 0.5768(5) 0.0154(7) Uani 1 1 d .
H8 H 0.2562 0.1288 0.5244 0.019 Uiso 1 1 calc R
C9 C 0.5078(7) 0.16118(11) 0.7089(5) 0.0253(8) Uani 1 1 d .
H9A H 0.4300 0.1604 0.8138 0.038 Uiso 1 1 calc R
H9B H 0.4710 0.1867 0.6403 0.038 Uiso 1 1 calc R
H9C H 0.6752 0.1593 0.7574 0.038 Uiso 1 1 calc R
C10 C 0.4803(6) 0.04893(10) 0.5852(5) 0.0210(8) Uani 1 1 d .
H10A H 0.4848 0.0256 0.6686 0.031 Uiso 1 1 calc R
H10B H 0.6206 0.0493 0.5356 0.031 Uiso 1 1 calc R
H10C H 0.3445 0.0469 0.4809 0.031 Uiso 1 1 calc R
C11 C 0.2840(6) 0.08233(11) 0.8026(5) 0.0236(8) Uani 1 1 d .
H11A H 0.1342 0.0779 0.7162 0.035 Uiso 1 1 calc R
H11B H 0.2768 0.1069 0.8762 0.035 Uiso 1 1 calc R
H11C H 0.3212 0.0591 0.8873 0.035 Uiso 1 1 calc R
C12 C 1.0462(5) 0.01004(9) 0.0949(4) 0.0138(7) Uani 1 1 d .
H12A H 1.2057 0.0197 0.1016 0.017 Uiso 1 1 calc R
H12B H 1.0517 -0.0101 0.1959 0.017 Uiso 1 1 calc R
H1N H 0.612(7) 0.0888(12) 0.791(6) 0.031(11) Uiso 1 1 d .
H1H H 0.850(8) 0.1084(14) 0.426(6) 0.037(13) Uiso 1 1 d .

loop_
_atom_site_aniso_label
_atom_site_aniso_U_11
_atom_site_aniso_U_22
_atom_site_aniso_U_33
_atom_site_aniso_U_23
_atom_site_aniso_U_13
_atom_site_aniso_U_12
S1 0.0089(4) 0.0168(4) 0.0126(4) -0.0021(3) -0.0008(3) 0.0034(3)
O1 0.0111(12) 0.0291(13) 0.0175(13) -0.0040(10) 0.0023(10) 0.0038(10)
O2 0.0132(12) 0.0286(13) 0.0225(13) 0.0008(10) 0.0061(10) 0.0034(10)
O3 0.0152(13) 0.0317(13) 0.0210(14) -0.0092(10) -0.0061(10) 0.0097(10)
O4 0.0151(13) 0.0185(11) 0.0202(13) 0.0034(9) 0.0010(10) 0.0028(9)
N1 0.0086(14) 0.0214(14) 0.0133(14) 0.0039(11) -0.0005(11) 0.0009(10)
C1 0.0145(17) 0.0197(16) 0.0134(16) -0.0038(12) 0.0066(13) 0.0014(13)
C2 0.0170(17) 0.0224(17) 0.0232(19) -0.0033(14) 0.0087(15) -0.0021(14)
C3 0.033(2) 0.0201(17) 0.032(2) -0.0008(15) 0.0188(17) -0.0033(15)
C4 0.034(2) 0.0208(17) 0.0189(18) 0.0017(14) 0.0111(16) 0.0039(15)
C5 0.0233(19) 0.0285(18) 0.0169(18) 0.0028(14) 0.0045(14) 0.0069(15)
C6 0.0207(19) 0.0218(17) 0.0172(18) 0.0004(13) 0.0068(15) -0.0037(13)
C7 0.0115(16) 0.0178(16) 0.0131(16) -0.0012(12) 0.0012(13) 0.0003(12)
C8 0.0115(16) 0.0175(16) 0.0169(17) 0.0034(12) 0.0022(13) 0.0028(12)
C9 0.036(2) 0.0234(18) 0.0205(19) -0.0039(14) 0.0144(17) -0.0001(16)
C10 0.0186(18) 0.0167(16) 0.0229(18) 0.0025(13) -0.0054(14) 0.0003(13)
C11 0.0166(19) 0.0302(19) 0.024(2) 0.0103(14) 0.0056(15) -0.0003(14)
C12 0.0081(15) 0.0180(15) 0.0143(17) 0.0005(13) 0.0008(12) 0.0039(12)

loop_
_atom_type_symbol
_atom_type_description
_atom_type_scat_dispersion_real
_atom_type_scat_dispersion_imag
_atom_type_scat_source
S S 0.3331 0.5567 'International Tables Vol C Tables 4.2.6.8 and 6.1.1.4'
O O 0.0492 0.0322 'International Tables Vol C Tables 4.2.6.8 and 6.1.1.4'
N N 0.0311 0.0180 'International Tables Vol C Tables 4.2.6.8 and 6.1.1.4'
C C 0.0181 0.0091 'International Tables Vol C Tables 4.2.6.8 and 6.1.1.4'
H H 0.0000 0.0000 'International Tables Vol C Tables 4.2.6.8 and 6.1.1.4'

loop_
_geom_angle_atom_site_label_1
_geom_angle_atom_site_label_2
_geom_angle_atom_site_label_3
_geom_angle
_geom_angle_site_symmetry_1
O2 S1 O4 113.44(14) .
O2 S1 O3 113.30(15) .
O4 S1 O3 111.56(15) .
O2 S1 C12 107.09(14) .
O4 S1 C12 106.09(14) .
O3 S1 C12 104.57(14) .
C7 O1 H1H 109(3) .
C11 N1 C10 108.9(3) .
C11 N1 C8 110.1(2) .
C10 N1 C8 115.8(3) .
C11 N1 H1N 104(2) .
C10 N1 H1N 107(2) .
C8 N1 H1N 111(2) .
C6 C1 C2 118.3(3) .
C6 C1 C7 120.0(3) .
C2 C1 C7 121.6(3) .
C3 C2 C1 120.8(3) .
C3 C2 H2 119.6 .
C1 C2 H2 119.6 .
C4 C3 C2 120.2(3) .
C4 C3 H3 119.9 .
C2 C3 H3 119.9 .
C3 C4 C5 119.8(3) .
C3 C4 H4 120.1 .
C5 C4 H4 120.1 .
C4 C5 C6 120.0(3) .
C4 C5 H5 120.0 .
C6 C5 H5 120.0 .
C5 C6 C1 120.9(3) .
C5 C6 H6 119.5 .
C1 C6 H6 119.5 .
O1 C7 C1 113.3(3) .
O1 C7 C8 107.4(3) .
C1 C7 C8 110.2(3) .
O1 C7 H7 108.6 .
C1 C7 H7 108.6 .
C8 C7 H7 108.6 .
N1 C8 C7 112.1(2) .
N1 C8 C9 107.7(3) .
C7 C8 C9 111.4(3) .
N1 C8 H8 108.5 .
C7 C8 H8 108.5 .
C9 C8 H8 108.5 .
C8 C9 H9A 109.5 .
C8 C9 H9B 109.5 .
H9A C9 H9B 109.5 .
C8 C9 H9C 109.5 .
H9A C9 H9C 109.5 .
H9B C9 H9C 109.5 .
N1 C10 H10A 109.5 .
N1 C10 H10B 109.5 .
H10A C10 H10B 109.5 .
N1 C10 H10C 109.5 .
H10A C10 H10C 109.5 .
H10B C10 H10C 109.5 .
N1 C11 H11A 109.5 .
N1 C11 H11B 109.5 .
H11A C11 H11B 109.5 .
N1 C11 H11C 109.5 .
H11A C11 H11C 109.5 .
H11B C11 H11C 109.5 .
C12 C12 S1 111.7(3) 3_755
C12 C12 H12A 109.3 3_755
S1 C12 H12A 109.3 .
C12 C12 H12B 109.3 3_755
S1 C12 H12B 109.3 .
H12A C12 H12B 107.9 .

loop_
_geom_bond_atom_site_label_1
_geom_bond_atom_site_label_2
_geom_bond_distance
_geom_bond_site_symmetry_2
S1 O2 1.446(2) .
S1 O4 1.457(2) .
S1 O3 1.457(2) .
S1 C12 1.781(3) .
O1 C7 1.417(4) .
O1 H1H 0.83(5) .
N1 C11 1.494(4) .
N1 C10 1.499(4) .
N1 C8 1.523(4) .
N1 H1N 0.99(4) .
C1 C6 1.392(5) .
C1 C2 1.393(5) .
C1 C7 1.521(4) .
C2 C3 1.386(5) .
C2 H2 0.9500 .
C3 C4 1.380(6) .
C3 H3 0.9500 .
C4 C5 1.384(5) .
C4 H4 0.9500 .
C5 C6 1.387(5) .
C5 H5 0.9500 .
C6 H6 0.9500 .
C7 C8 1.526(5) .
C7 H7 1.0000 .
C8 C9 1.526(5) .
C8 H8 1.0000 .
C9 H9A 0.9800 .
C9 H9B 0.9800 .
C9 H9C 0.9800 .
C10 H10A 0.9800 .
C10 H10B 0.9800 .
C10 H10C 0.9800 .
C11 H11A 0.9800 .
C11 H11B 0.9800 .
C11 H11C 0.9800 .
C12 C12 1.525(6) 3_755
C12 H12A 0.9900 .
C12 H12B 0.9900 .

loop_
_geom_torsion_atom_site_label_1
_geom_torsion_atom_site_label_2
_geom_torsion_atom_site_label_3
_geom_torsion_atom_site_label_4
_geom_torsion
_geom_torsion_site_symmetry_4
C6 C1 C2 C3 -0.2(5) .
C7 C1 C2 C3 179.3(3) .
C1 C2 C3 C4 1.0(5) .
C2 C3 C4 C5 -0.9(5) .
C3 C4 C5 C6 0.1(5) .
C4 C5 C6 C1 0.7(5) .
C2 C1 C6 C5 -0.7(5) .
C7 C1 C6 C5 179.8(3) .
C6 C1 C7 O1 173.4(3) .
C2 C1 C7 O1 -6.0(4) .
C6 C1 C7 C8 -66.2(4) .
C2 C1 C7 C8 114.3(3) .
C11 N1 C8 C7 -159.8(3) .
C10 N1 C8 C7 -35.7(4) .
C11 N1 C8 C9 77.4(3) .
C10 N1 C8 C9 -158.5(3) .
O1 C7 C8 N1 -63.7(3) .
C1 C7 C8 N1 172.4(3) .
O1 C7 C8 C9 57.1(3) .
C1 C7 C8 C9 -66.8(3) .
O2 S1 C12 C12 65.5(3) 3_755
O4 S1 C12 C12 -55.9(3) 3_755
O3 S1 C12 C12 -174.0(3) 3_755
